data_7210716
loop_
_publ_author_name
'Liao, Yu-Hung'
'Hsu, Wayne'
'Yang, Chun-Chuen'
'Wu, Can-Yu'
'Chen, Jhy-Der'
'Wang, Ju-Chun'

_publ_section_title
;
 Structural diversity of Ni(ii) coordination polymers containing dipyridyl
 amide and angular dicarboxylate ligands: synthesis, structures and
 magnetism
;
_journal_issue 19
_journal_name_full CrystEngComm
_journal_page_first 3974
_journal_paper_doi 10.1039/c3ce26928k
_journal_volume 15
_journal_year 2013
_chemical_formula_sum 'C30 H28 N4 Ni O8'
_chemical_formula_weight 631.27
_chemical_name_systematic
;
?
;
_space_group_IT_number 52
_symmetry_cell_setting orthorhombic
_symmetry_space_group_name_Hall '-P 2a 2bc'
_symmetry_space_group_name_H-M 'P n n a'
_atom_sites_solution_hydrogens geom
_atom_sites_solution_primary direct
_atom_sites_solution_secondary difmap
_audit_creation_method SHELXL-97
_cell_angle_alpha 90.00
_cell_angle_beta 90.00
_cell_angle_gamma 90.00
_cell_formula_units_Z 4
_cell_length_a 12.4702(2)
_cell_length_b 22.7872(4)
_cell_length_c 11.0779(2)
_cell_measurement_reflns_used 6571
_cell_measurement_temperature 273(2)
_cell_measurement_theta_max 23.99
_cell_measurement_theta_min 2.46
_cell_volume 3147.91(9)
_computing_cell_refinement 'SAINT V7.68A (Bruker AXS, 2010)'
_computing_data_collection 'APEX2 (Bruker AXS, 2010)'
_computing_data_reduction 'SAINT V7.68A (Bruker AXS, 2010)'
_computing_molecular_graphics 'SHELXTL (Sheldrick, 2008)'
_computing_publication_material 'SHELXTL (Sheldrick, 2008)'
_computing_structure_refinement 'SHELXL-97 (Sheldrick, 2008)'
_computing_structure_solution 'SHELXS-97 (Sheldrick, 2008)'
_diffrn_ambient_temperature 273(2)
_diffrn_measured_fraction_theta_full 0.999
_diffrn_measured_fraction_theta_max 0.999
_diffrn_measurement_device_type 'CCD area detector'
_diffrn_measurement_method 'phi and omega scans'
_diffrn_radiation_monochromator graphite
_diffrn_radiation_source 'fine-focus sealed tube'
_diffrn_radiation_type MoK\a
_diffrn_radiation_wavelength 0.71073
_diffrn_reflns_av_R_equivalents 0.0329
_diffrn_reflns_av_sigmaI/netI 0.0259
_diffrn_reflns_limit_h_max 16
_diffrn_reflns_limit_h_min -10
_diffrn_reflns_limit_k_max 30
_diffrn_reflns_limit_k_min -30
_diffrn_reflns_limit_l_max 14
_diffrn_reflns_limit_l_min -13
_diffrn_reflns_number 27766
_diffrn_reflns_theta_full 28.29
_diffrn_reflns_theta_max 28.29
_diffrn_reflns_theta_min 1.79
_exptl_absorpt_coefficient_mu 0.670
_exptl_absorpt_correction_T_max 0.7457
_exptl_absorpt_correction_T_min 0.6314
_exptl_absorpt_correction_type multi-scan
_exptl_absorpt_process_details 'SADABS V2008/1 (Bruker AXS, 2008)'
_exptl_crystal_colour green
_exptl_crystal_density_diffrn 1.332
_exptl_crystal_density_method 'not measured'
_exptl_crystal_description BLOCK
_exptl_crystal_F_000 1312
_exptl_crystal_size_max 0.40
_exptl_crystal_size_mid 0.30
_exptl_crystal_size_min 0.30
_refine_diff_density_max 0.443
_refine_diff_density_min -0.248
_refine_diff_density_rms 0.052
_refine_ls_extinction_method none
_refine_ls_goodness_of_fit_ref 1.072
_refine_ls_hydrogen_treatment constr
_refine_ls_matrix_type full
_refine_ls_number_parameters 214
_refine_ls_number_reflns 3921
_refine_ls_number_restraints 0
_refine_ls_restrained_S_all 1.072
_refine_ls_R_factor_all 0.0736
_refine_ls_R_factor_gt 0.0420
_refine_ls_shift/su_max 0.001
_refine_ls_shift/su_mean 0.000
_refine_ls_structure_factor_coef Fsqd
_refine_ls_weighting_details 'calc w=1/[\s^2^(Fo^2^)+(0.0607P)^2^+1.1549P] where P=(Fo^2^+2Fc^2^)/3'
_refine_ls_weighting_scheme calc
_refine_ls_wR_factor_gt 0.1109
_refine_ls_wR_factor_ref 0.1285
_reflns_number_gt 2667
_reflns_number_total 3921
_reflns_threshold_expression >2sigma(I)
_cod_data_source_file c3ce26928k.txt
_cod_data_source_block 2
_cod_depositor_comments
;
The following automatic conversions were performed:

'_symmetry_cell_setting' value 'Orthorhombic' changed to
'orthorhombic' according to
/home/saulius/struct/CIF-dictionaries/cif_core.dic dictionary named
'cif_core.dic' version 2.4.2 from 2011-04-26.

Automatic conversion script
Id: cif_fix_values 1891 2012-01-12 08:04:46Z andrius 
;
_cod_original_sg_symbol_H-M Pnna
_cod_database_code 7210716

loop_
_symmetry_equiv_pos_as_xyz
'x, y, z'
'-x+1/2, -y, z'
'-x+1/2, y+1/2, -z+1/2'
'x, -y+1/2, -z+1/2'
'-x, -y, -z'
'x-1/2, y, -z'
'x-1/2, -y-1/2, z-1/2'
'-x, y-1/2, z-1/2'

loop_
_atom_site_label
_atom_site_type_symbol
_atom_site_fract_x
_atom_site_fract_y
_atom_site_fract_z
_atom_site_U_iso_or_equiv
_atom_site_adp_type
_atom_site_occupancy
_atom_site_symmetry_multiplicity
_atom_site_calc_flag
_atom_site_refinement_flags
_atom_site_disorder_assembly
_atom_site_disorder_group
Ni Ni 0.62252(3) 0.2500 0.2500 0.03812(14) Uani 1 2 d S . .
O1 O 1.0628(2) 0.05746(13) 0.1438(3) 0.1346(13) Uani 1 1 d . A .
O2 O 0.50252(14) 0.31498(7) 0.27488(14) 0.0506(4) Uani 1 1 d . . .
O3 O 0.58912(13) 0.30645(7) 0.10502(14) 0.0489(4) Uani 1 1 d . . .
O4 O 0.2500 0.5000 -0.0487(2) 0.0879(11) Uani 1 2 d S . .
N1 N 0.73994(15) 0.20203(8) 0.17118(16) 0.0444(4) Uani 1 1 d . . .
N2 N 1.00708(18) 0.12576(9) 0.0079(2) 0.0651(6) Uani 1 1 d . A .
H2A H 1.0223 0.1403 -0.0617 0.078 Uiso 1 1 calc R . .
C1 C 0.7706(2) 0.21533(11) 0.0591(2) 0.0549(6) Uani 1 1 d . . .
H1A H 0.7297 0.2422 0.0158 0.066 Uiso 1 1 calc R . .
C2 C 0.8586(2) 0.19173(11) 0.0045(2) 0.0587(7) Uani 1 1 d . . .
H2B H 0.8772 0.2028 -0.0736 0.070 Uiso 1 1 calc R . .
C3 C 0.9204(2) 0.15077(10) 0.0674(2) 0.0513(6) Uani 1 1 d . . .
C4 C 0.8907(2) 0.13790(12) 0.1846(3) 0.0580(7) Uani 1 1 d . . .
H4A H 0.9308 0.1118 0.2306 0.070 Uiso 1 1 calc R . .
C5 C 0.8014(2) 0.16410(11) 0.2320(2) 0.0531(6) Uani 1 1 d . . .
H5A H 0.7824 0.1550 0.3110 0.064 Uiso 1 1 calc R . .
C6 C 1.0715(3) 0.08065(13) 0.0463(4) 0.0901(12) Uani 1 1 d . . .
C7 C 1.1622(9) 0.0644(5) -0.0188(7) 0.070(3) Uani 0.50 1 d P A 1
H7A H 1.2135 0.0962 -0.0114 0.084 Uiso 0.50 1 calc PR A 1
H7B H 1.1414 0.0626 -0.1031 0.084 Uiso 0.50 1 calc PR A 1
C8 C 1.2214(4) 0.0081(3) 0.0094(7) 0.0657(16) Uani 0.50 1 d P . 1
H8A H 1.1997 0.0020 0.0926 0.079 Uiso 0.50 1 calc PR . 1
H8B H 1.1790 -0.0198 -0.0362 0.079 Uiso 0.50 1 calc PR . 1
C7' C 1.1438(10) 0.0636(6) -0.0775(8) 0.085(3) Uani 0.50 1 d P A 2
H7C H 1.0983 0.0684 -0.1479 0.103 Uiso 0.50 1 calc PR A 2
H7D H 1.2021 0.0915 -0.0846 0.103 Uiso 0.50 1 calc PR A 2
C8' C 1.1899(5) 0.0030(3) -0.0797(8) 0.085(2) Uani 0.50 1 d P . 2
H8C H 1.1626 -0.0168 -0.1510 0.102 Uiso 0.50 1 calc PR . 2
H8D H 1.1624 -0.0180 -0.0101 0.102 Uiso 0.50 1 calc PR . 2
C9 C 0.51661(18) 0.33048(9) 0.1666(2) 0.0431(5) Uani 1 1 d . . .
C10 C 0.44695(18) 0.37680(10) 0.1127(2) 0.0453(5) Uani 1 1 d . . .
C11 C 0.3525(2) 0.39291(12) 0.1691(3) 0.0617(7) Uani 1 1 d . . .
H11A H 0.3337 0.3753 0.2418 0.074 Uiso 1 1 calc R . .
C12 C 0.2852(2) 0.43475(13) 0.1191(3) 0.0707(8) Uani 1 1 d . . .
H12A H 0.2213 0.4450 0.1570 0.085 Uiso 1 1 calc R . .
C13 C 0.3148(2) 0.46089(11) 0.0120(2) 0.0605(7) Uani 1 1 d . . .
C14 C 0.4092(2) 0.44628(11) -0.0442(2) 0.0576(7) Uani 1 1 d . . .
H14A H 0.4292 0.4650 -0.1153 0.069 Uiso 1 1 calc R . .
C15 C 0.4744(2) 0.40362(10) 0.0052(2) 0.0513(6) Uani 1 1 d . . .
H15A H 0.5373 0.3929 -0.0341 0.062 Uiso 1 1 calc R . .
O5 O 0.6207(8) 0.2500 -0.2500 0.419(10) Uani 1 2 d S . .
H5E H 0.6612 0.2208 -0.2639 0.503 Uiso 1 1 d R . .

loop_
_atom_site_aniso_label
_atom_site_aniso_U_11
_atom_site_aniso_U_22
_atom_site_aniso_U_33
_atom_site_aniso_U_23
_atom_site_aniso_U_13
_atom_site_aniso_U_12
Ni 0.0365(2) 0.0382(2) 0.0397(2) 0.00001(16) 0.000 0.000
O1 0.104(2) 0.123(2) 0.176(3) 0.083(2) 0.043(2) 0.0695(18)
O2 0.0506(9) 0.0511(9) 0.0501(10) 0.0053(7) 0.0086(8) 0.0100(8)
O3 0.0491(9) 0.0502(9) 0.0476(9) 0.0011(7) 0.0034(8) 0.0129(7)
O4 0.120(3) 0.093(2) 0.0507(16) 0.000 0.000 0.069(2)
N1 0.0462(10) 0.0456(10) 0.0414(10) 0.0027(8) 0.0024(8) 0.0090(8)
N2 0.0589(13) 0.0554(12) 0.0810(16) 0.0135(12) 0.0225(12) 0.0224(11)
C1 0.0611(16) 0.0548(14) 0.0489(14) 0.0071(11) 0.0042(12) 0.0249(12)
C2 0.0691(17) 0.0606(15) 0.0466(14) 0.0128(12) 0.0148(12) 0.0254(13)
C3 0.0456(13) 0.0476(13) 0.0607(15) 0.0060(11) 0.0073(11) 0.0135(11)
C4 0.0556(15) 0.0604(15) 0.0580(16) 0.0163(13) -0.0013(13) 0.0180(12)
C5 0.0547(14) 0.0584(14) 0.0463(14) 0.0113(11) 0.0023(11) 0.0106(12)
C6 0.0604(19) 0.0585(17) 0.151(4) 0.033(2) 0.035(2) 0.0258(15)
C7 0.065(5) 0.062(4) 0.084(7) 0.022(5) 0.030(5) 0.022(4)
C8 0.051(4) 0.052(4) 0.094(4) 0.011(3) 0.012(3) 0.021(3)
C7' 0.082(6) 0.082(5) 0.093(7) 0.020(6) 0.031(6) 0.054(4)
C8' 0.074(4) 0.066(4) 0.115(6) 0.004(4) -0.019(4) 0.035(3)
C9 0.0413(12) 0.0401(11) 0.0478(13) -0.0036(10) -0.0003(10) 0.0027(9)
C10 0.0477(13) 0.0407(11) 0.0474(13) -0.0038(10) 0.0011(11) 0.0082(10)
C11 0.0599(16) 0.0681(17) 0.0572(16) 0.0112(13) 0.0109(13) 0.0213(13)
C12 0.0657(18) 0.0802(19) 0.0662(18) 0.0065(15) 0.0099(15) 0.0337(15)
C13 0.0778(19) 0.0554(15) 0.0484(15) -0.0049(12) -0.0040(13) 0.0304(14)
C14 0.0829(18) 0.0470(13) 0.0429(13) -0.0017(11) 0.0050(13) 0.0179(13)
C15 0.0582(15) 0.0469(12) 0.0487(14) -0.0057(11) 0.0071(11) 0.0131(12)
O5 0.272(13) 0.51(2) 0.47(2) 0.277(16) 0.000 0.000

loop_
_atom_type_symbol
_atom_type_description
_atom_type_scat_dispersion_real
_atom_type_scat_dispersion_imag
_atom_type_scat_source
C C 0.0033 0.0016 'International Tables Vol C Tables 4.2.6.8 and 6.1.1.4'
H H 0.0000 0.0000 'International Tables Vol C Tables 4.2.6.8 and 6.1.1.4'
N N 0.0061 0.0033 'International Tables Vol C Tables 4.2.6.8 and 6.1.1.4'
O O 0.0106 0.0060 'International Tables Vol C Tables 4.2.6.8 and 6.1.1.4'
Ni Ni 0.3393 1.1124 'International Tables Vol C Tables 4.2.6.8 and 6.1.1.4'

loop_
_geom_angle_atom_site_label_1
_geom_angle_atom_site_label_2
_geom_angle_atom_site_label_3
_geom_angle
_geom_angle_site_symmetry_1
_geom_angle_site_symmetry_3
N1 Ni N1 87.38(11) 4 .
N1 Ni O3 98.20(7) 4 .
N1 Ni O3 98.30(7) . .
N1 Ni O3 98.30(7) 4 4
N1 Ni O3 98.20(7) . 4
O3 Ni O3 157.12(9) . 4
N1 Ni O2 160.39(7) 4 4
N1 Ni O2 94.43(7) . 4
O3 Ni O2 100.85(6) . 4
O3 Ni O2 62.11(6) 4 4
N1 Ni O2 94.43(7) 4 .
N1 Ni O2 160.39(7) . .
O3 Ni O2 62.11(6) . .
O3 Ni O2 100.85(6) 4 .
O2 Ni O2 90.37(10) 4 .
N1 Ni C9 98.56(7) 4 .
N1 Ni C9 129.31(8) . .
O3 Ni C9 31.02(7) . .
O3 Ni C9 129.97(7) 4 .
O2 Ni C9 95.37(7) 4 .
O2 Ni C9 31.12(7) . .
N1 Ni C9 129.31(8) 4 4
N1 Ni C9 98.56(7) . 4
O3 Ni C9 129.96(7) . 4
O3 Ni C9 31.03(7) 4 4
O2 Ni C9 31.12(7) 4 4
O2 Ni C9 95.37(7) . 4
C9 Ni C9 114.50(11) . 4
C9 O2 Ni 88.49(13) . .
C9 O3 Ni 89.67(13) . .
C13 O4 C13 121.7(3) . 2_565
C1 N1 C5 116.8(2) . .
C1 N1 Ni 119.08(15) . .
C5 N1 Ni 123.10(16) . .
C6 N2 C3 128.0(3) . .
C6 N2 H2A 116.0 . .
C3 N2 H2A 116.0 . .
N1 C1 C2 123.6(2) . .
N1 C1 H1A 118.2 . .
C2 C1 H1A 118.2 . .
C1 C2 C3 119.1(2) . .
C1 C2 H2B 120.5 . .
C3 C2 H2B 120.5 . .
C4 C3 N2 124.6(2) . .
C4 C3 C2 117.5(2) . .
N2 C3 C2 117.8(2) . .
C5 C4 C3 119.2(2) . .
C5 C4 H4A 120.4 . .
C3 C4 H4A 120.4 . .
N1 C5 C4 123.7(2) . .
N1 C5 H5A 118.2 . .
C4 C5 H5A 118.2 . .
O1 C6 N2 123.5(3) . .
O1 C6 C7 114.8(4) . .
N2 C6 C7 121.0(4) . .
O1 C6 C7' 132.4(4) . .
N2 C6 C7' 103.5(4) . .
C7 C6 C7' 23.5(6) . .
C6 C7 C8 121.1(7) . .
C6 C7 H7A 107.1 . .
C8 C7 H7A 107.1 . .
C6 C7 H7B 107.1 . .
C8 C7 H7B 107.1 . .
H7A C7 H7B 106.8 . .
C8 C8 C7 145.6(12) 2_755 .
C8 C8 H8A 100.5 2_755 .
C7 C8 H8A 100.5 . .
C8 C8 H8B 100.5 2_755 .
C7 C8 H8B 100.5 . .
H8A C8 H8B 104.3 . .
C8' C7' C6 115.5(7) . .
C8' C7' H7C 108.4 . .
C6 C7' H7C 108.4 . .
C8' C7' H7D 108.4 . .
C6 C7' H7D 108.4 . .
H7C C7' H7D 107.5 . .
C7' C8' C8' 117.8(9) . 2_755
C7' C8' H8C 107.9 . .
C8' C8' H8C 107.9 2_755 .
C7' C8' H8D 107.9 . .
C8' C8' H8D 107.9 2_755 .
H8C C8' H8D 107.2 . .
O3 C9 O2 119.6(2) . .
O3 C9 C10 120.6(2) . .
O2 C9 C10 119.8(2) . .
O3 C9 Ni 59.31(11) . .
O2 C9 Ni 60.38(11) . .
C10 C9 Ni 176.33(16) . .
C15 C10 C11 118.9(2) . .
C15 C10 C9 120.9(2) . .
C11 C10 C9 120.2(2) . .
C10 C11 C12 121.2(3) . .
C10 C11 H11A 119.4 . .
C12 C11 H11A 119.4 . .
C13 C12 C11 118.6(3) . .
C13 C12 H12A 120.7 . .
C11 C12 H12A 120.7 . .
C14 C13 C12 121.0(2) . .
C14 C13 O4 116.0(2) . .
C12 C13 O4 122.8(2) . .
C13 C14 C15 119.7(2) . .
C13 C14 H14A 120.1 . .
C15 C14 H14A 120.1 . .
C14 C15 C10 120.5(2) . .
C14 C15 H15A 119.8 . .
C10 C15 H15A 119.8 . .

loop_
_geom_bond_atom_site_label_1
_geom_bond_atom_site_label_2
_geom_bond_distance
_geom_bond_site_symmetry_2
Ni N1 2.0252(18) 4
Ni N1 2.0252(18) .
Ni O3 2.0995(15) .
Ni O3 2.0995(15) 4
Ni O2 2.1231(16) 4
Ni O2 2.1232(16) .
Ni C9 2.441(2) .
Ni C9 2.441(2) 4
O1 C6 1.208(4) .
O2 C9 1.262(3) .
O3 C9 1.258(3) .
O4 C13 1.378(3) .
O4 C13 1.378(3) 2_565
N1 C1 1.334(3) .
N1 C5 1.338(3) .
N2 C6 1.373(3) .
N2 C3 1.388(3) .
N2 H2A 0.8600 .
C1 C2 1.364(3) .
C1 H1A 0.9300 .
C2 C3 1.397(3) .
C2 H2B 0.9300 .
C3 C4 1.381(4) .
C4 C5 1.368(3) .
C4 H4A 0.9300 .
C5 H5A 0.9300 .
C6 C7 1.391(11) .
C6 C7' 1.686(11) .
C7 C8 1.512(11) .
C7 H7A 0.9700 .
C7 H7B 0.9700 .
C8 C8 0.803(9) 2_755
C8 H8A 0.9700 .
C8 H8B 0.9700 .
C7' C8' 1.496(13) .
C7' H7C 0.9700 .
C7' H7D 0.9700 .
C8' C8' 1.506(13) 2_755
C8' H8C 0.9700 .
C8' H8D 0.9700 .
C9 C10 1.492(3) .
C10 C15 1.382(3) .
C10 C11 1.383(3) .
C11 C12 1.386(4) .
C11 H11A 0.9300 .
C12 C13 1.378(4) .
C12 H12A 0.9300 .
C13 C14 1.373(4) .
C14 C15 1.381(3) .
C14 H14A 0.9300 .
C15 H15A 0.9300 .
O5 H5E 0.8499 .
